data_7046394
loop_
_publ_author_name
'Riensch, Nicolas A.'
'Fritze, Lars'
'Schindler, Tobias'
'Kremer, Marius'
'Helten, Holger'

_publ_section_title
;
 Difuryl(supermesityl)borane: a versatile building block for extended
 \p-conjugated materials.
;
_journal_issue 31
_journal_name_full 'Dalton transactions (Cambridge, England : 2003)'
_journal_page_first 10399
_journal_page_last 10403
_journal_paper_doi 10.1039/c8dt01716f
_journal_volume 47
_journal_year 2018
_chemical_formula_moiety '0.75(C26 H33 B I2 O2)'
_chemical_formula_sum 'C19.5 H24.75 B0.75 I1.5 O1.5'
_chemical_formula_weight 481.60
_space_group_crystal_system triclinic
_space_group_IT_number 2
_space_group_name_Hall '-P 1'
_space_group_name_H-M_alt 'P -1'
_symmetry_space_group_name_Hall '-P 1'
_symmetry_space_group_name_H-M 'P -1'
_atom_sites_solution_hydrogens geom
_atom_sites_solution_primary dual
_audit_creation_date 2018-04-24
_audit_creation_method
;
Olex2 1.2
(compiled 2017.08.10 svn.r3458 for OlexSys, GUI svn.r5381)
;
_audit_update_record
;
2018-04-29 deposited with the CCDC.
2018-05-18 downloaded from the CCDC.
;
_cell_angle_alpha 94.956(2)
_cell_angle_beta 94.394(2)
_cell_angle_gamma 103.556(2)
_cell_formula_units_Z 8
_cell_length_a 10.7568(12)
_cell_length_b 17.0259(18)
_cell_length_c 22.758(2)
_cell_measurement_reflns_used 8399
_cell_measurement_temperature 100(2)
_cell_measurement_theta_max 25.32
_cell_measurement_theta_min 2.30
_cell_volume 4016.5(7)
_computing_cell_refinement 'SAINT v8.34A (Bruker, 2013)'
_computing_data_reduction 'SAINT v8.34A (Bruker, 2013)'
_computing_molecular_graphics 'Olex2 (Dolomanov et al., 2009)'
_computing_publication_material 'Olex2 (Dolomanov et al., 2009)'
_computing_structure_refinement 'ShelXL (Sheldrick, 2015)'
_computing_structure_solution 'ShelXT (Sheldrick, 2015)'
_diffrn_ambient_temperature 100
_diffrn_measured_fraction_theta_full 1.000
_diffrn_measured_fraction_theta_max 0.996
_diffrn_measurement_device_type 'Bruker APEX CCD'
_diffrn_measurement_method '\w scans'
_diffrn_radiation_monochromator 'multilayer optics'
_diffrn_radiation_type MoK\a
_diffrn_radiation_wavelength 0.71073
_diffrn_reflns_av_R_equivalents 0.0386
_diffrn_reflns_av_unetI/netI 0.0416
_diffrn_reflns_Laue_measured_fraction_full 1.000
_diffrn_reflns_Laue_measured_fraction_max 0.996
_diffrn_reflns_limit_h_max 13
_diffrn_reflns_limit_h_min -13
_diffrn_reflns_limit_k_max 20
_diffrn_reflns_limit_k_min -20
_diffrn_reflns_limit_l_max 27
_diffrn_reflns_limit_l_min -27
_diffrn_reflns_number 45558
_diffrn_reflns_point_group_measured_fraction_full 1.000
_diffrn_reflns_point_group_measured_fraction_max 0.996
_diffrn_reflns_theta_full 25.242
_diffrn_reflns_theta_max 25.584
_diffrn_reflns_theta_min 0.903
_diffrn_standards_number 0
_exptl_absorpt_coefficient_mu 2.368
_exptl_absorpt_correction_T_max 0.7452
_exptl_absorpt_correction_T_min 0.5790
_exptl_absorpt_correction_type multi-scan
_exptl_absorpt_process_details
;
SADABS-2008/1 (Bruker,2008) was used for absorption correction.
wR2(int) was 0.1441 before and 0.0464 after correction.
The Ratio of minimum to maximum transmission is 0.7770.
The \l/2 correction factor is 0.0015.
;
_exptl_crystal_colour colourless
_exptl_crystal_colour_primary colourless
_exptl_crystal_density_diffrn 1.593
_exptl_crystal_description block
_exptl_crystal_F_000 1896
_exptl_crystal_size_max 0.3
_exptl_crystal_size_mid 0.2
_exptl_crystal_size_min 0.1
_refine_diff_density_max 1.579
_refine_diff_density_min -0.719
_refine_diff_density_rms 0.118
_refine_ls_extinction_method none
_refine_ls_goodness_of_fit_ref 1.021
_refine_ls_hydrogen_treatment constr
_refine_ls_matrix_type full
_refine_ls_number_parameters 865
_refine_ls_number_reflns 15014
_refine_ls_number_restraints 0
_refine_ls_restrained_S_all 1.021
_refine_ls_R_factor_all 0.0482
_refine_ls_R_factor_gt 0.0351
_refine_ls_shift/su_max 0.004
_refine_ls_shift/su_mean 0.000
_refine_ls_structure_factor_coef Fsqd
_refine_ls_weighting_details 'w=1/[\s^2^(Fo^2^)+(0.0450P)^2^+0.2000P] where P=(Fo^2^+2Fc^2^)/3'
_refine_ls_weighting_scheme calc
_refine_ls_wR_factor_gt 0.0835
_refine_ls_wR_factor_ref 0.0901
_reflns_Friedel_coverage 0.000
_reflns_number_gt 12055
_reflns_number_total 15014
_reflns_threshold_expression 'I > 2\s(I)'
_cod_data_source_file c8dt01716f2.cif
_cod_data_source_block m18_a13sad
_cod_depositor_comments 'Adding full bibliography for 7046393--7046395.cif.'
_cod_original_formula_sum 'C19.50 H24.75 B0.75 I1.50 O1.50'
_cod_database_code 7046394
_shelx_shelxl_version_number 2018/1
_shelx_space_group_comment
;
The symmetry employed for this shelxl refinement is uniquely defined
by the following loop, which should always be used as a source of
symmetry information in preference to the above space-group names.
They are only intended as comments.
;
_olex2_refinement_description
;
1. Fixed Uiso
 At 1.2 times of:
  All C(H) groups
 At 1.5 times of:
  All C(H,H,H) groups
2.a Aromatic/amide H refined with riding coordinates:
 C2(H2), C3(H3), C6(H6), C7(H7), C11(H11), C13(H13), C28(H28), C29(H29),
 C32(H32), C33(H33), C37(H37), C39(H39), C55(H55), C56(H56), C59(H59), C60(H60),
  C64(H64), C66(H66)
2.b Idealised Me refined as rotating group:
 C16(H16A,H16B,H16C), C17(H17A,H17B,H17C), C18(H18A,H18B,H18C), C20(H20A,H20B,
 H20C), C21(H21A,H21B,H21C), C22(H22A,H22B,H22C), C24(H24A,H24B,H24C), C25(H25A,
 H25B,H25C), C26(H26A,H26B,H26C), C43(H43A,H43B,H43C), C44(H44A,H44B,H44C),
 C45(H45A,H45B,H45C), C47(H47A,H47B,H47C), C48(H48A,H48B,H48C), C49(H49A,H49B,
 H49C), C51(H51A,H51B,H51C), C52(H52A,H52B,H52C), C53(H53A,H53B,H53C), C69(H69A,
 H69B,H69C), C70(H70A,H70B,H70C), C71(H71A,H71B,H71C), C73(H73A,H73B,H73C),
 C74(H74A,H74B,H74C), C75(H75A,H75B,H75C), C77(H77A,H77B,H77C), C78(H78A,H78B,
 H78C), C79(H79A,H79B,H79C)
;
_olex2_submission_special_instructions 'No special instructions were received'

loop_
_space_group_symop_operation_xyz
'x, y, z'
'-x, -y, -z'

loop_
_atom_site_label
_atom_site_type_symbol
_atom_site_fract_x
_atom_site_fract_y
_atom_site_fract_z
_atom_site_U_iso_or_equiv
_atom_site_adp_type
_atom_site_occupancy
_atom_site_site_symmetry_order
_atom_site_calc_flag
_atom_site_refinement_flags_posn
I1 I -0.03434(3) 0.67706(2) 0.20025(2) 0.03531(8) Uani 1 1 d .
I2 I 0.32394(2) 1.25540(2) 0.22722(2) 0.02452(7) Uani 1 1 d .
O1 O 0.1760(2) 0.81657(14) 0.18563(11) 0.0191(6) Uani 1 1 d .
O2 O 0.3351(2) 1.08464(13) 0.20380(11) 0.0162(5) Uani 1 1 d .
C1 C 0.2233(4) 0.9013(2) 0.19718(16) 0.0175(8) Uani 1 1 d .
C2 C 0.1371(4) 0.9304(2) 0.22781(17) 0.0210(8) Uani 1 1 d .
H2 H 0.144398 0.984675 0.241122 0.025 Uiso 1 1 calc R
C3 C 0.0343(4) 0.8645(2) 0.23612(17) 0.0235(9) Uani 1 1 d .
H3 H -0.037749 0.866736 0.255717 0.028 Uiso 1 1 calc R
C4 C 0.0626(4) 0.7983(2) 0.20984(17) 0.0218(9) Uani 1 1 d .
C5 C 0.4026(3) 1.0318(2) 0.17792(16) 0.0154(8) Uani 1 1 d .
C6 C 0.5060(4) 1.0781(2) 0.15586(17) 0.0202(8) Uani 1 1 d .
H6 H 0.567225 1.058584 0.136220 0.024 Uiso 1 1 calc R
C7 C 0.5049(3) 1.1610(2) 0.16785(16) 0.0198(8) Uani 1 1 d .
H7 H 0.564326 1.205906 0.158099 0.024 Uiso 1 1 calc R
C8 C 0.3999(3) 1.1612(2) 0.19623(16) 0.0177(8) Uani 1 1 d .
C9 C 0.4321(3) 0.8895(2) 0.13501(16) 0.0153(8) Uani 1 1 d .
C10 C 0.5425(4) 0.8702(2) 0.16267(16) 0.0176(8) Uani 1 1 d .
C11 C 0.6274(3) 0.8418(2) 0.12761(16) 0.0179(8) Uani 1 1 d .
H11 H 0.700960 0.831490 0.146346 0.021 Uiso 1 1 calc R
C12 C 0.6073(3) 0.8282(2) 0.06624(16) 0.0161(8) Uani 1 1 d .
C13 C 0.4946(3) 0.8422(2) 0.04017(16) 0.0154(8) Uani 1 1 d .
H13 H 0.476040 0.830120 -0.000663 0.019 Uiso 1 1 calc R
C14 C 0.4074(3) 0.8734(2) 0.07214(16) 0.0151(8) Uani 1 1 d .
C15 C 0.5838(4) 0.8809(2) 0.23017(16) 0.0185(8) Uani 1 1 d .
C16 C 0.4804(4) 0.8940(2) 0.26985(17) 0.0250(9) Uani 1 1 d .
H16A H 0.459442 0.944669 0.263529 0.037 Uiso 1 1 calc GR
H16B H 0.511926 0.895361 0.310631 0.037 Uiso 1 1 calc GR
H16C H 0.404844 0.850398 0.260305 0.037 Uiso 1 1 calc GR
C17 C 0.6238(4) 0.8043(2) 0.24861(18) 0.0287(10) Uani 1 1 d .
H17A H 0.554354 0.757301 0.236962 0.043 Uiso 1 1 calc GR
H17B H 0.643911 0.809901 0.290823 0.043 Uiso 1 1 calc GR
H17C H 0.698003 0.798184 0.229488 0.043 Uiso 1 1 calc GR
C18 C 0.7003(4) 0.9546(2) 0.24452(17) 0.0264(9) Uani 1 1 d .
H18A H 0.768595 0.946464 0.221757 0.040 Uiso 1 1 calc GR
H18B H 0.728982 0.960248 0.286004 0.040 Uiso 1 1 calc GR
H18C H 0.675651 1.002924 0.234738 0.040 Uiso 1 1 calc GR
C19 C 0.7053(3) 0.7983(2) 0.03026(17) 0.0185(8) Uani 1 1 d .
C20 C 0.8395(4) 0.8559(3) 0.04678(18) 0.0302(10) Uani 1 1 d .
H20A H 0.838224 0.909102 0.036272 0.045 Uiso 1 1 calc GR
H20B H 0.901524 0.835652 0.025710 0.045 Uiso 1 1 calc GR
H20C H 0.862360 0.858749 0.088664 0.045 Uiso 1 1 calc GR
C21 C 0.7111(4) 0.7123(2) 0.04442(19) 0.0312(10) Uani 1 1 d .
H21A H 0.728389 0.712364 0.086440 0.047 Uiso 1 1 calc GR
H21B H 0.778273 0.696008 0.024702 0.047 Uiso 1 1 calc GR
H21C H 0.630311 0.674840 0.030928 0.047 Uiso 1 1 calc GR
C22 C 0.6733(4) 0.7962(2) -0.03642(16) 0.0224(9) Uani 1 1 d .
H22A H 0.593527 0.757095 -0.048738 0.034 Uiso 1 1 calc GR
H22B H 0.740557 0.781216 -0.056860 0.034 Uiso 1 1 calc GR
H22C H 0.665786 0.848951 -0.045627 0.034 Uiso 1 1 calc GR
C23 C 0.2882(3) 0.8842(2) 0.03330(16) 0.0181(8) Uani 1 1 d .
C24 C 0.1958(5) 0.8012(3) 0.0176(3) 0.079(2) Uani 1 1 d .
H24A H 0.237033 0.766105 -0.004947 0.119 Uiso 1 1 calc GR
H24B H 0.120521 0.806814 -0.005518 0.119 Uiso 1 1 calc GR
H24C H 0.171594 0.778129 0.053289 0.119 Uiso 1 1 calc GR
C25 C 0.2125(5) 0.9396(3) 0.0610(2) 0.0526(15) Uani 1 1 d .
H25A H 0.173726 0.916281 0.094105 0.079 Uiso 1 1 calc GR
H25B H 0.146561 0.945941 0.032149 0.079 Uiso 1 1 calc GR
H25C H 0.268987 0.991731 0.074284 0.079 Uiso 1 1 calc GR
C26 C 0.3268(5) 0.9187(4) -0.0230(2) 0.089(3) Uani 1 1 d .
H26A H 0.392468 0.968231 -0.013633 0.134 Uiso 1 1 calc GR
H26B H 0.253391 0.929808 -0.044389 0.134 Uiso 1 1 calc GR
H26C H 0.359045 0.880269 -0.046982 0.134 Uiso 1 1 calc GR
B1 B 0.3501(4) 0.9389(2) 0.17233(18) 0.0158(9) Uani 1 1 d .
I3 I 1.36761(3) 0.65612(2) 0.11387(2) 0.03422(8) Uani 1 1 d .
I4 I 1.02931(2) 0.07421(2) 0.11759(2) 0.02472(7) Uani 1 1 d .
O3 O 1.1702(2) 0.51524(14) 0.13692(11) 0.0189(6) Uani 1 1 d .
O4 O 1.0204(2) 0.24591(13) 0.13328(11) 0.0166(5) Uani 1 1 d .
C27 C 1.1337(3) 0.4305(2) 0.13456(15) 0.0146(8) Uani 1 1 d .
C28 C 1.2269(4) 0.4006(2) 0.10997(17) 0.0211(8) Uani 1 1 d .
H28 H 1.226768 0.346016 0.102688 0.025 Uiso 1 1 calc R
C29 C 1.3244(4) 0.4672(2) 0.09740(16) 0.0218(9) Uani 1 1 d .
H29 H 1.399893 0.465008 0.080720 0.026 Uiso 1 1 calc R
C30 C 1.2852(4) 0.5341(2) 0.11452(17) 0.0209(9) Uani 1 1 d .
C31 C 0.9544(3) 0.3009(2) 0.15697(15) 0.0146(8) Uani 1 1 d .
C32 C 0.8516(3) 0.2576(2) 0.18185(16) 0.0191(8) Uani 1 1 d .
H32 H 0.791228 0.279064 0.200593 0.023 Uiso 1 1 calc R
C33 C 0.8531(4) 0.1741(2) 0.17410(17) 0.0211(8) Uani 1 1 d .
H33 H 0.794719 0.130654 0.186407 0.025 Uiso 1 1 calc R
C34 C 0.9563(3) 0.1711(2) 0.14534(16) 0.0182(8) Uani 1 1 d .
C35 C 0.9212(3) 0.44387(19) 0.19258(16) 0.0144(8) Uani 1 1 d .
C36 C 0.9424(3) 0.4638(2) 0.25541(16) 0.0150(8) Uani 1 1 d .
C37 C 0.8515(3) 0.4947(2) 0.28456(16) 0.0173(8) Uani 1 1 d .
H37 H 0.866739 0.507910 0.325400 0.021 Uiso 1 1 calc R
C38 C 0.7397(3) 0.5066(2) 0.25595(16) 0.0159(8) Uani 1 1 d .
C39 C 0.7224(3) 0.4894(2) 0.19557(16) 0.0167(8) Uani 1 1 d .
H39 H 0.649243 0.498296 0.175439 0.020 Uiso 1 1 calc R
C40 C 0.8094(3) 0.45908(19) 0.16220(15) 0.0147(8) Uani 1 1 d .
C42 C 1.0668(4) 0.4592(2) 0.29342(16) 0.0192(8) Uani 1 1 d .
C43 C 1.1148(4) 0.3837(3) 0.2787(2) 0.0363(11) Uani 1 1 d .
H43A H 1.046615 0.336313 0.280058 0.054 Uiso 1 1 calc GR
H43B H 1.185407 0.383118 0.307006 0.054 Uiso 1 1 calc GR
H43C H 1.142941 0.383944 0.239657 0.054 Uiso 1 1 calc GR
C44 C 1.1745(4) 0.5355(2) 0.2860(2) 0.0343(11) Uani 1 1 d .
H44A H 1.192685 0.534717 0.245388 0.051 Uiso 1 1 calc GR
H44B H 1.250754 0.535140 0.310765 0.051 Uiso 1 1 calc GR
H44C H 1.146459 0.583630 0.297432 0.051 Uiso 1 1 calc GR
C45 C 1.0479(4) 0.4624(3) 0.35940(18) 0.0354(11) Uani 1 1 d .
H45A H 1.035429 0.514691 0.373028 0.053 Uiso 1 1 calc GR
H45B H 1.122493 0.453590 0.381227 0.053 Uiso 1 1 calc GR
H45C H 0.973806 0.420903 0.365372 0.053 Uiso 1 1 calc GR
C46 C 0.6439(4) 0.5390(2) 0.29194(17) 0.0216(9) Uani 1 1 d .
C47 C 0.7136(4) 0.6188(2) 0.3295(2) 0.0342(11) Uani 1 1 d .
H47A H 0.778902 0.608682 0.356954 0.051 Uiso 1 1 calc GR
H47B H 0.652923 0.639846 0.351003 0.051 Uiso 1 1 calc GR
H47C H 0.752388 0.657623 0.304048 0.051 Uiso 1 1 calc GR
C48 C 0.5865(4) 0.4775(2) 0.33295(19) 0.0322(10) Uani 1 1 d .
H48A H 0.539902 0.428105 0.309822 0.048 Uiso 1 1 calc GR
H48B H 0.529209 0.499000 0.356423 0.048 Uiso 1 1 calc GR
H48C H 0.654172 0.466539 0.358550 0.048 Uiso 1 1 calc GR
C49 C 0.5351(4) 0.5567(3) 0.25258(19) 0.0371(11) Uani 1 1 d .
H49A H 0.570324 0.592725 0.224583 0.056 Uiso 1 1 calc GR
H49B H 0.482415 0.581670 0.276599 0.056 Uiso 1 1 calc GR
H49C H 0.483921 0.506780 0.231693 0.056 Uiso 1 1 calc GR
C50 C 0.7702(3) 0.4418(2) 0.09460(16) 0.0187(8) Uani 1 1 d .
C51 C 0.7296(4) 0.5153(2) 0.07105(17) 0.0273(9) Uani 1 1 d .
H51A H 0.656444 0.524252 0.089876 0.041 Uiso 1 1 calc GR
H51B H 0.707512 0.504646 0.028963 0.041 Uiso 1 1 calc GR
H51C H 0.799407 0.562794 0.079661 0.041 Uiso 1 1 calc GR
C52 C 0.6550(4) 0.3672(2) 0.08290(17) 0.0245(9) Uani 1 1 d .
H52A H 0.680898 0.320219 0.094769 0.037 Uiso 1 1 calc GR
H52B H 0.625666 0.358415 0.041410 0.037 Uiso 1 1 calc GR
H52C H 0.586744 0.376609 0.105238 0.037 Uiso 1 1 calc GR
C53 C 0.8754(4) 0.4262(2) 0.05691(16) 0.0242(9) Uani 1 1 d .
H53A H 0.949511 0.471177 0.064766 0.036 Uiso 1 1 calc GR
H53B H 0.844341 0.420275 0.015696 0.036 Uiso 1 1 calc GR
H53C H 0.898499 0.377378 0.066608 0.036 Uiso 1 1 calc GR
B2 B 1.0054(4) 0.3930(2) 0.15879(17) 0.0156(9) Uani 1 1 d .
I5 I 0.31468(3) 0.02199(2) 0.54793(2) 0.03211(8) Uani 1 1 d .
I6 I 0.65803(3) 0.59586(2) 0.53339(2) 0.03102(8) Uani 1 1 d .
O5 O 0.5242(2) 0.15834(14) 0.52693(11) 0.0179(6) Uani 1 1 d .
O6 O 0.6736(2) 0.42465(14) 0.52433(11) 0.0173(5) Uani 1 1 d .
C54 C 0.5744(3) 0.2425(2) 0.53680(16) 0.0163(8) Uani 1 1 d .
C55 C 0.4954(3) 0.2746(2) 0.57009(16) 0.0190(8) Uani 1 1 d .
H55 H 0.506575 0.329228 0.583336 0.023 Uiso 1 1 calc R
C56 C 0.3925(4) 0.2101(2) 0.58118(16) 0.0216(9) Uani 1 1 d .
H56 H 0.323738 0.214037 0.602675 0.026 Uiso 1 1 calc R
C57 C 0.4149(3) 0.1424(2) 0.55436(17) 0.0200(8) Uani 1 1 d .
C58 C 0.7416(3) 0.3693(2) 0.50234(16) 0.0158(8) Uani 1 1 d .
C59 C 0.8407(4) 0.4115(2) 0.47485(17) 0.0203(8) Uani 1 1 d .
H59 H 0.901494 0.389726 0.456620 0.024 Uiso 1 1 calc R
C60 C 0.8350(4) 0.4946(2) 0.47892(17) 0.0232(9) Uani 1 1 d .
H60 H 0.890239 0.537068 0.463909 0.028 Uiso 1 1 calc R
C61 C 0.7333(4) 0.4990(2) 0.50896(17) 0.0205(8) Uani 1 1 d .
C62 C 0.7753(3) 0.2235(2) 0.47288(16) 0.0154(8) Uani 1 1 d .
C63 C 0.8806(3) 0.2005(2) 0.50389(16) 0.0149(8) Uani 1 1 d .
C64 C 0.9627(3) 0.1664(2) 0.47158(16) 0.0187(8) Uani 1 1 d .
H64 H 1.030591 0.151906 0.492164 0.022 Uiso 1 1 calc R
C65 C 0.9488(3) 0.1527(2) 0.41002(17) 0.0174(8) Uani 1 1 d .
C66 C 0.8429(3) 0.1704(2) 0.38125(16) 0.0168(8) Uani 1 1 d .
H66 H 0.829172 0.159395 0.340211 0.020 Uiso 1 1 calc R
C67 C 0.7543(3) 0.2045(2) 0.41099(16) 0.0151(8) Uani 1 1 d .
C68 C 0.9061(4) 0.2107(2) 0.57282(16) 0.0193(8) Uani 1 1 d .
C69 C 1.0385(4) 0.1981(2) 0.59378(17) 0.0248(9) Uani 1 1 d .
H69A H 1.042845 0.143933 0.580280 0.037 Uiso 1 1 calc GR
H69B H 1.051254 0.206091 0.636294 0.037 Uiso 1 1 calc GR
H69C H 1.104205 0.236547 0.577876 0.037 Uiso 1 1 calc GR
C70 C 0.9033(4) 0.2953(2) 0.60082(17) 0.0243(9) Uani 1 1 d .
H70A H 0.962677 0.335823 0.583355 0.037 Uiso 1 1 calc GR
H70B H 0.927346 0.299804 0.642708 0.037 Uiso 1 1 calc GR
H70C H 0.818190 0.303275 0.593952 0.037 Uiso 1 1 calc GR
C71 C 0.8045(4) 0.1465(2) 0.59862(17) 0.0250(9) Uani 1 1 d .
H71A H 0.721255 0.156913 0.590674 0.037 Uiso 1 1 calc GR
H71B H 0.825121 0.149331 0.640667 0.037 Uiso 1 1 calc GR
H71C H 0.803978 0.093306 0.580567 0.037 Uiso 1 1 calc GR
C72 C 1.0478(4) 0.1196(2) 0.37678(17) 0.0206(8) Uani 1 1 d .
C73 C 1.0367(4) 0.0309(2) 0.3880(2) 0.0330(11) Uani 1 1 d .
H73A H 1.050251 0.027654 0.429773 0.050 Uiso 1 1 calc GR
H73B H 1.100256 0.010579 0.368174 0.050 Uiso 1 1 calc GR
H73C H 0.952563 -0.001062 0.372944 0.050 Uiso 1 1 calc GR
C74 C 1.1834(4) 0.1697(3) 0.3967(2) 0.0366(11) Uani 1 1 d .
H74A H 1.189962 0.225063 0.389279 0.055 Uiso 1 1 calc GR
H74B H 1.243490 0.148168 0.375180 0.055 Uiso 1 1 calc GR
H74C H 1.202316 0.167436 0.438394 0.055 Uiso 1 1 calc GR
C75 C 1.0253(4) 0.1211(2) 0.30920(18) 0.0278(10) Uani 1 1 d .
H75A H 0.944242 0.084830 0.294393 0.042 Uiso 1 1 calc GR
H75B H 1.093000 0.104153 0.290405 0.042 Uiso 1 1 calc GR
H75C H 1.024602 0.175270 0.300729 0.042 Uiso 1 1 calc GR
C76 C 0.6413(4) 0.2167(2) 0.36900(16) 0.0187(8) Uani 1 1 d .
C77 C 0.5706(4) 0.1338(2) 0.33616(19) 0.0363(11) Uani 1 1 d .
H77A H 0.629257 0.111641 0.314064 0.054 Uiso 1 1 calc GR
H77B H 0.500986 0.140391 0.309522 0.054 Uiso 1 1 calc GR
H77C H 0.537219 0.097543 0.364358 0.054 Uiso 1 1 calc GR
C78 C 0.6951(4) 0.2754(3) 0.32430(18) 0.0311(10) Uani 1 1 d .
H78A H 0.738399 0.327228 0.345129 0.047 Uiso 1 1 calc GR
H78B H 0.625779 0.281868 0.297426 0.047 Uiso 1 1 calc GR
H78C H 0.754586 0.253766 0.302415 0.047 Uiso 1 1 calc GR
C79 C 0.5380(4) 0.2506(2) 0.39816(17) 0.0255(9) Uani 1 1 d .
H79A H 0.498184 0.213846 0.424783 0.038 Uiso 1 1 calc GR
H79B H 0.474191 0.256551 0.368113 0.038 Uiso 1 1 calc GR
H79C H 0.576979 0.302590 0.419840 0.038 Uiso 1 1 calc GR
B3 B 0.6957(4) 0.2775(2) 0.50637(17) 0.0150(9) Uani 1 1 d .

loop_
_atom_site_aniso_label
_atom_site_aniso_U_11
_atom_site_aniso_U_22
_atom_site_aniso_U_33
_atom_site_aniso_U_23
_atom_site_aniso_U_13
_atom_site_aniso_U_12
I1 0.03537(18) 0.02093(14) 0.04247(19) 0.00838(12) 0.00264(13) -0.00881(12)
I2 0.02607(15) 0.01522(13) 0.03194(16) -0.00145(10) -0.00324(11) 0.00775(10)
O1 0.0207(14) 0.0126(12) 0.0230(15) 0.0026(11) 0.0052(11) 0.0009(11)
O2 0.0130(13) 0.0125(12) 0.0218(14) -0.0012(10) 0.0013(11) 0.0017(10)
C1 0.023(2) 0.0092(17) 0.019(2) -0.0004(14) 0.0011(16) 0.0024(15)
C2 0.023(2) 0.0189(19) 0.022(2) 0.0021(16) 0.0051(17) 0.0065(16)
C3 0.019(2) 0.028(2) 0.026(2) 0.0070(17) 0.0105(17) 0.0066(17)
C4 0.018(2) 0.020(2) 0.026(2) 0.0100(17) 0.0052(17) -0.0010(16)
C5 0.018(2) 0.0137(18) 0.0153(19) 0.0005(14) 0.0008(15) 0.0058(15)
C6 0.019(2) 0.0176(19) 0.023(2) -0.0006(16) 0.0007(16) 0.0037(16)
C7 0.017(2) 0.0180(19) 0.023(2) 0.0054(16) 0.0006(16) 0.0002(15)
C8 0.019(2) 0.0126(18) 0.019(2) 0.0005(15) -0.0053(16) 0.0008(15)
C9 0.0140(19) 0.0122(17) 0.019(2) 0.0027(14) 0.0021(15) 0.0005(14)
C10 0.021(2) 0.0135(18) 0.017(2) 0.0020(15) 0.0010(16) 0.0020(15)
C11 0.0150(19) 0.0143(18) 0.024(2) 0.0015(15) 0.0007(16) 0.0041(15)
C12 0.016(2) 0.0090(17) 0.022(2) 0.0023(14) 0.0019(16) 0.0009(14)
C13 0.017(2) 0.0124(17) 0.0161(19) 0.0009(14) 0.0017(15) 0.0021(14)
C14 0.0163(19) 0.0096(17) 0.018(2) 0.0014(14) 0.0011(15) 0.0000(14)
C15 0.019(2) 0.0186(19) 0.018(2) 0.0023(15) 0.0016(16) 0.0045(16)
C16 0.026(2) 0.033(2) 0.018(2) 0.0043(17) 0.0030(17) 0.0093(18)
C17 0.038(3) 0.028(2) 0.024(2) 0.0056(18) 0.0006(19) 0.0153(19)
C18 0.028(2) 0.022(2) 0.025(2) -0.0065(17) -0.0036(18) 0.0015(17)
C19 0.018(2) 0.0160(19) 0.023(2) 0.0032(15) 0.0040(16) 0.0059(15)
C20 0.017(2) 0.042(3) 0.029(2) -0.001(2) 0.0038(18) 0.0056(19)
C21 0.040(3) 0.026(2) 0.036(3) 0.0103(19) 0.017(2) 0.020(2)
C22 0.022(2) 0.021(2) 0.024(2) -0.0016(16) 0.0062(17) 0.0042(16)
C23 0.017(2) 0.023(2) 0.015(2) -0.0011(15) 0.0002(15) 0.0087(16)
C24 0.049(4) 0.029(3) 0.145(6) -0.020(3) -0.064(4) 0.014(3)
C25 0.061(4) 0.075(4) 0.032(3) -0.021(3) -0.021(2) 0.055(3)
C26 0.037(3) 0.203(8) 0.060(4) 0.088(5) 0.024(3) 0.060(4)
B1 0.016(2) 0.017(2) 0.012(2) 0.0027(16) -0.0011(17) 0.0012(17)
I3 0.03725(18) 0.02144(14) 0.03585(18) 0.00977(12) -0.00062(13) -0.01015(12)
I4 0.02400(15) 0.01344(13) 0.03608(17) -0.00155(11) -0.00219(11) 0.00646(10)
O3 0.0211(14) 0.0132(13) 0.0223(15) 0.0022(10) 0.0055(11) 0.0025(11)
O4 0.0164(13) 0.0111(12) 0.0213(14) 0.0003(10) 0.0032(11) 0.0012(10)
C27 0.019(2) 0.0098(17) 0.0143(19) -0.0005(14) 0.0009(15) 0.0031(14)
C28 0.022(2) 0.0186(19) 0.024(2) 0.0008(16) 0.0048(17) 0.0064(16)
C29 0.016(2) 0.029(2) 0.021(2) 0.0065(17) 0.0072(16) 0.0044(17)
C30 0.019(2) 0.0166(19) 0.022(2) 0.0076(16) -0.0001(16) -0.0057(16)
C31 0.0154(19) 0.0146(18) 0.0157(19) 0.0005(14) 0.0014(15) 0.0075(15)
C32 0.019(2) 0.0190(19) 0.018(2) 0.0022(15) 0.0040(16) 0.0015(16)
C33 0.022(2) 0.0146(19) 0.026(2) 0.0061(16) 0.0033(17) 0.0015(16)
C34 0.019(2) 0.0121(18) 0.021(2) 0.0007(15) -0.0074(16) 0.0020(15)
C35 0.0145(19) 0.0091(17) 0.019(2) 0.0016(14) 0.0041(15) 0.0004(14)
C36 0.0151(19) 0.0123(17) 0.017(2) 0.0026(14) 0.0020(15) 0.0011(14)
C37 0.021(2) 0.0171(18) 0.0137(19) -0.0007(15) 0.0034(15) 0.0045(15)
C38 0.0135(19) 0.0117(17) 0.022(2) 0.0030(15) 0.0039(15) 0.0007(14)
C39 0.0140(19) 0.0130(18) 0.023(2) 0.0025(15) 0.0002(15) 0.0043(14)
C40 0.0163(19) 0.0098(17) 0.016(2) 0.0023(14) -0.0007(15) 0.0004(14)
C42 0.019(2) 0.0180(19) 0.019(2) -0.0009(15) 0.0002(16) 0.0043(16)
C43 0.042(3) 0.038(3) 0.034(3) -0.003(2) -0.009(2) 0.024(2)
C44 0.026(2) 0.034(2) 0.040(3) 0.001(2) -0.001(2) 0.0032(19)
C45 0.031(3) 0.054(3) 0.023(2) 0.002(2) -0.0026(19) 0.017(2)
C46 0.018(2) 0.021(2) 0.027(2) -0.0004(16) 0.0057(17) 0.0074(16)
C47 0.028(2) 0.028(2) 0.045(3) -0.007(2) 0.012(2) 0.0067(19)
C48 0.033(3) 0.033(2) 0.034(3) 0.0062(19) 0.014(2) 0.011(2)
C49 0.030(3) 0.050(3) 0.037(3) 0.001(2) 0.007(2) 0.020(2)
C50 0.019(2) 0.0182(19) 0.018(2) 0.0005(15) -0.0020(16) 0.0053(16)
C51 0.036(3) 0.025(2) 0.024(2) 0.0057(17) -0.0027(18) 0.0123(18)
C52 0.025(2) 0.022(2) 0.021(2) 0.0002(16) -0.0030(17) -0.0014(17)
C53 0.028(2) 0.025(2) 0.017(2) -0.0003(16) 0.0004(17) 0.0025(17)
B2 0.020(2) 0.017(2) 0.009(2) 0.0014(16) -0.0021(17) 0.0049(17)
I5 0.03065(17) 0.02151(14) 0.03825(18) 0.00640(12) 0.00392(13) -0.00677(11)
I6 0.02937(16) 0.01518(13) 0.04774(19) -0.00025(12) -0.00588(13) 0.00826(11)
O5 0.0182(14) 0.0123(12) 0.0225(15) 0.0028(10) 0.0056(11) 0.0008(10)
O6 0.0141(13) 0.0127(12) 0.0259(15) 0.0026(10) 0.0027(11) 0.0046(10)
C54 0.020(2) 0.0124(17) 0.0161(19) 0.0021(14) 0.0020(15) 0.0033(15)
C55 0.021(2) 0.0170(19) 0.021(2) 0.0062(15) 0.0059(16) 0.0059(16)
C56 0.018(2) 0.032(2) 0.018(2) 0.0064(17) 0.0075(16) 0.0080(17)
C57 0.017(2) 0.021(2) 0.021(2) 0.0085(16) 0.0022(16) 0.0007(16)
C58 0.017(2) 0.0137(18) 0.017(2) -0.0010(14) -0.0017(15) 0.0060(15)
C59 0.018(2) 0.020(2) 0.023(2) 0.0052(16) 0.0022(16) 0.0030(16)
C60 0.023(2) 0.0182(19) 0.025(2) 0.0054(16) -0.0024(17) -0.0024(16)
C61 0.024(2) 0.0119(18) 0.024(2) 0.0052(15) -0.0058(17) 0.0022(15)
C62 0.0146(19) 0.0100(17) 0.020(2) 0.0020(14) 0.0022(15) -0.0007(14)
C63 0.0150(19) 0.0104(17) 0.017(2) 0.0001(14) -0.0007(15) 0.0002(14)
C64 0.018(2) 0.0132(18) 0.025(2) 0.0031(15) 0.0009(16) 0.0026(15)
C65 0.018(2) 0.0097(17) 0.025(2) 0.0007(15) 0.0052(16) 0.0021(14)
C66 0.020(2) 0.0132(18) 0.016(2) -0.0012(14) 0.0039(15) 0.0006(15)
C67 0.0155(19) 0.0131(18) 0.017(2) 0.0007(14) 0.0004(15) 0.0038(15)
C68 0.021(2) 0.0192(19) 0.018(2) 0.0049(15) -0.0014(16) 0.0068(16)
C69 0.023(2) 0.027(2) 0.023(2) -0.0001(17) -0.0013(17) 0.0061(17)
C70 0.030(2) 0.024(2) 0.020(2) -0.0016(16) -0.0005(17) 0.0102(18)
C71 0.028(2) 0.024(2) 0.023(2) 0.0075(17) 0.0018(18) 0.0063(17)
C72 0.019(2) 0.0150(19) 0.028(2) -0.0012(16) 0.0051(17) 0.0063(16)
C73 0.039(3) 0.026(2) 0.044(3) 0.008(2) 0.018(2) 0.021(2)
C74 0.020(2) 0.040(3) 0.045(3) -0.009(2) 0.009(2) 0.0006(19)
C75 0.029(2) 0.025(2) 0.033(3) 0.0031(18) 0.0108(19) 0.0116(18)
C76 0.022(2) 0.0196(19) 0.015(2) 0.0024(15) 0.0016(16) 0.0060(16)
C77 0.041(3) 0.031(2) 0.034(3) -0.006(2) -0.016(2) 0.011(2)
C78 0.029(2) 0.041(3) 0.032(3) 0.016(2) 0.0104(19) 0.017(2)
C79 0.018(2) 0.041(2) 0.019(2) 0.0004(18) -0.0024(16) 0.0119(18)
B3 0.020(2) 0.017(2) 0.008(2) 0.0018(16) -0.0037(16) 0.0049(17)

loop_
_atom_type_symbol
_atom_type_description
_atom_type_scat_dispersion_real
_atom_type_scat_dispersion_imag
_atom_type_scat_source
C C 0.0033 0.0016 'International Tables Vol C Tables 4.2.6.8 and 6.1.1.4'
H H 0.0000 0.0000 'International Tables Vol C Tables 4.2.6.8 and 6.1.1.4'
B B 0.0013 0.0007 'International Tables Vol C Tables 4.2.6.8 and 6.1.1.4'
I I -0.4742 1.8119 'International Tables Vol C Tables 4.2.6.8 and 6.1.1.4'
O O 0.0106 0.0060 'International Tables Vol C Tables 4.2.6.8 and 6.1.1.4'

loop_
_geom_angle_atom_site_label_1
_geom_angle_atom_site_label_2
_geom_angle_atom_site_label_3
_geom_angle
C4 O1 C1 106.2(3)
C8 O2 C5 106.6(3)
O1 C1 B1 117.0(3)
C2 C1 O1 107.5(3)
C2 C1 B1 135.5(3)
C1 C2 H2 125.6
C1 C2 C3 108.7(3)
C3 C2 H2 125.6
C2 C3 H3 127.2
C4 C3 C2 105.6(3)
C4 C3 H3 127.2
O1 C4 I1 116.3(3)
C3 C4 I1 131.7(3)
C3 C4 O1 112.1(3)
O2 C5 B1 121.5(3)
C6 C5 O2 107.5(3)
C6 C5 B1 130.6(3)
C5 C6 H6 125.7
C5 C6 C7 108.6(3)
C7 C6 H6 125.7
C6 C7 H7 127.2
C8 C7 C6 105.7(3)
C8 C7 H7 127.2
O2 C8 I2 117.3(2)
C7 C8 I2 131.1(3)
C7 C8 O2 111.6(3)
C10 C9 C14 118.0(3)
C10 C9 B1 120.4(3)
C14 C9 B1 121.0(3)
C9 C10 C15 125.9(3)
C11 C10 C9 119.5(3)
C11 C10 C15 114.6(3)
C10 C11 H11 118.4
C12 C11 C10 123.2(3)
C12 C11 H11 118.4
C11 C12 C19 120.6(3)
C13 C12 C11 116.6(3)
C13 C12 C19 122.8(3)
C12 C13 H13 118.3
C12 C13 C14 123.4(3)
C14 C13 H13 118.3
C9 C14 C23 126.7(3)
C13 C14 C9 119.0(3)
C13 C14 C23 114.2(3)
C16 C15 C10 115.4(3)
C16 C15 C17 106.1(3)
C16 C15 C18 107.7(3)
C17 C15 C10 110.0(3)
C18 C15 C10 108.8(3)
C18 C15 C17 108.7(3)
C15 C16 H16A 109.5
C15 C16 H16B 109.5
C15 C16 H16C 109.5
H16A C16 H16B 109.5
H16A C16 H16C 109.5
H16B C16 H16C 109.5
C15 C17 H17A 109.5
C15 C17 H17B 109.5
C15 C17 H17C 109.5
H17A C17 H17B 109.5
H17A C17 H17C 109.5
H17B C17 H17C 109.5
C15 C18 H18A 109.5
C15 C18 H18B 109.5
C15 C18 H18C 109.5
H18A C18 H18B 109.5
H18A C18 H18C 109.5
H18B C18 H18C 109.5
C12 C19 C20 109.5(3)
C12 C19 C21 110.0(3)
C21 C19 C20 108.7(3)
C22 C19 C12 112.5(3)
C22 C19 C20 107.4(3)
C22 C19 C21 108.7(3)
C19 C20 H20A 109.5
C19 C20 H20B 109.5
C19 C20 H20C 109.5
H20A C20 H20B 109.5
H20A C20 H20C 109.5
H20B C20 H20C 109.5
C19 C21 H21A 109.5
C19 C21 H21B 109.5
C19 C21 H21C 109.5
H21A C21 H21B 109.5
H21A C21 H21C 109.5
H21B C21 H21C 109.5
C19 C22 H22A 109.5
C19 C22 H22B 109.5
C19 C22 H22C 109.5
H22A C22 H22B 109.5
H22A C22 H22C 109.5
H22B C22 H22C 109.5
C24 C23 C14 108.3(3)
C25 C23 C14 116.4(3)
C25 C23 C24 106.9(4)
C26 C23 C14 110.9(3)
C26 C23 C24 108.8(4)
C26 C23 C25 105.3(4)
C23 C24 H24A 109.5
C23 C24 H24B 109.5
C23 C24 H24C 109.5
H24A C24 H24B 109.5
H24A C24 H24C 109.5
H24B C24 H24C 109.5
C23 C25 H25A 109.5
C23 C25 H25B 109.5
C23 C25 H25C 109.5
H25A C25 H25B 109.5
H25A C25 H25C 109.5
H25B C25 H25C 109.5
C23 C26 H26A 109.5
C23 C26 H26B 109.5
C23 C26 H26C 109.5
H26A C26 H26B 109.5
H26A C26 H26C 109.5
H26B C26 H26C 109.5
C1 B1 C5 120.5(3)
C1 B1 C9 125.3(3)
C5 B1 C9 114.0(3)
C30 O3 C27 106.8(3)
C34 O4 C31 106.4(3)
O3 C27 B2 117.2(3)
C28 C27 O3 107.6(3)
C28 C27 B2 135.2(3)
C27 C28 H28 125.9
C27 C28 C29 108.2(3)
C29 C28 H28 125.9
C28 C29 H29 127.1
C30 C29 C28 105.9(3)
C30 C29 H29 127.1
O3 C30 I3 116.2(3)
C29 C30 I3 132.3(3)
C29 C30 O3 111.6(3)
O4 C31 B2 122.3(3)
C32 C31 O4 107.8(3)
C32 C31 B2 129.5(3)
C31 C32 H32 125.9
C31 C32 C33 108.2(3)
C33 C32 H32 125.9
C32 C33 H33 127.2
C34 C33 C32 105.5(3)
C34 C33 H33 127.2
O4 C34 I4 117.1(2)
C33 C34 I4 130.9(3)
C33 C34 O4 112.1(3)
C36 C35 C40 118.1(3)
C36 C35 B2 121.0(3)
C40 C35 B2 120.1(3)
C35 C36 C42 123.7(3)
C37 C36 C35 118.9(3)
C37 C36 C42 117.2(3)
C36 C37 H37 118.2
C38 C37 C36 123.7(3)
C38 C37 H37 118.2
C37 C38 C46 120.0(3)
C39 C38 C37 116.7(3)
C39 C38 C46 123.3(3)
C38 C39 H39 118.2
C38 C39 C40 123.7(3)
C40 C39 H39 118.2
C35 C40 C50 125.7(3)
C39 C40 C35 118.8(3)
C39 C40 C50 115.4(3)
C43 C42 C36 115.3(3)
C43 C42 C44 109.0(3)
C43 C42 C45 106.1(3)
C44 C42 C36 108.2(3)
C45 C42 C36 111.3(3)
C45 C42 C44 106.5(3)
C42 C43 H43A 109.5
C42 C43 H43B 109.5
C42 C43 H43C 109.5
H43A C43 H43B 109.5
H43A C43 H43C 109.5
H43B C43 H43C 109.5
C42 C44 H44A 109.5
C42 C44 H44B 109.5
C42 C44 H44C 109.5
H44A C44 H44B 109.5
H44A C44 H44C 109.5
H44B C44 H44C 109.5
C42 C45 H45A 109.5
C42 C45 H45B 109.5
C42 C45 H45C 109.5
H45A C45 H45B 109.5
H45A C45 H45C 109.5
H45B C45 H45C 109.5
C38 C46 C47 109.6(3)
C48 C46 C38 109.9(3)
C48 C46 C47 108.8(3)
C48 C46 C49 108.6(3)
C49 C46 C38 112.3(3)
C49 C46 C47 107.5(3)
C46 C47 H47A 109.5
C46 C47 H47B 109.5
C46 C47 H47C 109.5
H47A C47 H47B 109.5
H47A C47 H47C 109.5
H47B C47 H47C 109.5
C46 C48 H48A 109.5
C46 C48 H48B 109.5
C46 C48 H48C 109.5
H48A C48 H48B 109.5
H48A C48 H48C 109.5
H48B C48 H48C 109.5
C46 C49 H49A 109.5
C46 C49 H49B 109.5
C46 C49 H49C 109.5
H49A C49 H49B 109.5
H49A C49 H49C 109.5
H49B C49 H49C 109.5
C51 C50 C40 110.0(3)
C52 C50 C40 108.7(3)
C52 C50 C51 108.7(3)
C53 C50 C40 115.6(3)
C53 C50 C51 105.5(3)
C53 C50 C52 108.2(3)
C50 C51 H51A 109.5
C50 C51 H51B 109.5
C50 C51 H51C 109.5
H51A C51 H51B 109.5
H51A C51 H51C 109.5
H51B C51 H51C 109.5
C50 C52 H52A 109.5
C50 C52 H52B 109.5
C50 C52 H52C 109.5
H52A C52 H52B 109.5
H52A C52 H52C 109.5
H52B C52 H52C 109.5
C50 C53 H53A 109.5
C50 C53 H53B 109.5
C50 C53 H53C 109.5
H53A C53 H53B 109.5
H53A C53 H53C 109.5
H53B C53 H53C 109.5
C27 B2 C35 124.5(3)
C31 B2 C27 121.6(3)
C31 B2 C35 113.7(3)
C57 O5 C54 106.3(3)
C61 O6 C58 106.8(3)
O5 C54 B3 116.7(3)
C55 C54 O5 108.0(3)
C55 C54 B3 135.2(3)
C54 C55 H55 126.0
C54 C55 C56 108.0(3)
C56 C55 H55 126.0
C55 C56 H56 127.1
C57 C56 C55 105.9(3)
C57 C56 H56 127.1
O5 C57 I5 116.4(2)
C56 C57 I5 131.9(3)
C56 C57 O5 111.7(3)
O6 C58 B3 121.9(3)
C59 C58 O6 107.8(3)
C59 C58 B3 130.1(3)
C58 C59 H59 125.9
C58 C59 C60 108.2(3)
C60 C59 H59 125.9
C59 C60 H60 127.0
C61 C60 C59 106.0(3)
C61 C60 H60 127.0
O6 C61 I6 117.7(3)
C60 C61 I6 131.0(3)
C60 C61 O6 111.3(3)
C63 C62 B3 120.8(3)
C67 C62 C63 118.1(3)
C67 C62 B3 120.8(3)
C62 C63 C68 123.0(3)
C64 C63 C62 119.1(3)
C64 C63 C68 117.8(3)
C63 C64 H64 118.3
C63 C64 C65 123.4(4)
C65 C64 H64 118.3
C64 C65 C72 120.8(3)
C66 C65 C64 116.6(3)
C66 C65 C72 122.6(3)
C65 C66 H66 118.4
C65 C66 C67 123.3(3)
C67 C66 H66 118.4
C62 C67 C66 119.2(3)
C62 C67 C76 127.3(3)
C66 C67 C76 113.5(3)
C69 C68 C63 112.1(3)
C69 C68 C71 107.2(3)
C70 C68 C63 113.0(3)
C70 C68 C69 105.9(3)
C70 C68 C71 108.8(3)
C71 C68 C63 109.6(3)
C68 C69 H69A 109.5
C68 C69 H69B 109.5
C68 C69 H69C 109.5
H69A C69 H69B 109.5
H69A C69 H69C 109.5
H69B C69 H69C 109.5
C68 C70 H70A 109.5
C68 C70 H70B 109.5
C68 C70 H70C 109.5
H70A C70 H70B 109.5
H70A C70 H70C 109.5
H70B C70 H70C 109.5
C68 C71 H71A 109.5
C68 C71 H71B 109.5
C68 C71 H71C 109.5
H71A C71 H71B 109.5
H71A C71 H71C 109.5
H71B C71 H71C 109.5
C65 C72 C75 112.1(3)
C73 C72 C65 109.3(3)
C73 C72 C75 107.2(3)
C74 C72 C65 110.9(3)
C74 C72 C73 109.9(3)
C74 C72 C75 107.3(3)
C72 C73 H73A 109.5
C72 C73 H73B 109.5
C72 C73 H73C 109.5
H73A C73 H73B 109.5
H73A C73 H73C 109.5
H73B C73 H73C 109.5
C72 C74 H74A 109.5
C72 C74 H74B 109.5
C72 C74 H74C 109.5
H74A C74 H74B 109.5
H74A C74 H74C 109.5
H74B C74 H74C 109.5
C72 C75 H75A 109.5
C72 C75 H75B 109.5
C72 C75 H75C 109.5
H75A C75 H75B 109.5
H75A C75 H75C 109.5
H75B C75 H75C 109.5
C77 C76 C67 108.4(3)
C77 C76 C78 110.0(3)
C78 C76 C67 109.1(3)
C79 C76 C67 116.7(3)
C79 C76 C77 105.7(3)
C79 C76 C78 106.8(3)
C76 C77 H77A 109.5
C76 C77 H77B 109.5
C76 C77 H77C 109.5
H77A C77 H77B 109.5
H77A C77 H77C 109.5
H77B C77 H77C 109.5
C76 C78 H78A 109.5
C76 C78 H78B 109.5
C76 C78 H78C 109.5
H78A C78 H78B 109.5
H78A C78 H78C 109.5
H78B C78 H78C 109.5
C76 C79 H79A 109.5
C76 C79 H79B 109.5
C76 C79 H79C 109.5
H79A C79 H79B 109.5
H79A C79 H79C 109.5
H79B C79 H79C 109.5
C54 B3 C62 123.9(3)
C58 B3 C54 121.1(3)
C58 B3 C62 114.8(3)

loop_
_geom_bond_atom_site_label_1
_geom_bond_atom_site_label_2
_geom_bond_distance
I1 C4 2.068(4)
I2 C8 2.061(4)
O1 C1 1.407(4)
O1 C4 1.357(4)
O2 C5 1.402(4)
O2 C8 1.358(4)
C1 C2 1.358(5)
C1 B1 1.536(5)
C2 H2 0.9300
C2 C3 1.416(5)
C3 H3 0.9300
C3 C4 1.339(5)
C5 C6 1.361(5)
C5 B1 1.541(5)
C6 H6 0.9300
C6 C7 1.418(5)
C7 H7 0.9300
C7 C8 1.343(5)
C9 C10 1.421(5)
C9 C14 1.426(5)
C9 B1 1.595(5)
C10 C11 1.399(5)
C10 C15 1.549(5)
C11 H11 0.9300
C11 C12 1.388(5)
C12 C13 1.387(5)
C12 C19 1.535(5)
C13 H13 0.9300
C13 C14 1.402(5)
C14 C23 1.557(5)
C15 C16 1.530(5)
C15 C17 1.546(5)
C15 C18 1.543(5)
C16 H16A 0.9600
C16 H16B 0.9600
C16 H16C 0.9600
C17 H17A 0.9600
C17 H17B 0.9600
C17 H17C 0.9600
C18 H18A 0.9600
C18 H18B 0.9600
C18 H18C 0.9600
C19 C20 1.541(5)
C19 C21 1.540(5)
C19 C22 1.526(5)
C20 H20A 0.9600
C20 H20B 0.9600
C20 H20C 0.9600
C21 H21A 0.9600
C21 H21B 0.9600
C21 H21C 0.9600
C22 H22A 0.9600
C22 H22B 0.9600
C22 H22C 0.9600
C23 C24 1.522(5)
C23 C25 1.512(5)
C23 C26 1.502(6)
C24 H24A 0.9600
C24 H24B 0.9600
C24 H24C 0.9600
C25 H25A 0.9600
C25 H25B 0.9600
C25 H25C 0.9600
C26 H26A 0.9600
C26 H26B 0.9600
C26 H26C 0.9600
I3 C30 2.061(3)
I4 C34 2.059(4)
O3 C27 1.398(4)
O3 C30 1.354(4)
O4 C31 1.398(4)
O4 C34 1.360(4)
C27 C28 1.362(5)
C27 B2 1.542(5)
C28 H28 0.9300
C28 C29 1.418(5)
C29 H29 0.9300
C29 C30 1.341(5)
C31 C32 1.368(5)
C31 B2 1.531(5)
C32 H32 0.9300
C32 C33 1.421(5)
C33 H33 0.9300
C33 C34 1.340(5)
C35 C36 1.429(5)
C35 C40 1.428(5)
C35 B2 1.588(5)
C36 C37 1.397(5)
C36 C42 1.559(5)
C37 H37 0.9300
C37 C38 1.390(5)
C38 C39 1.369(5)
C38 C46 1.535(5)
C39 H39 0.9300
C39 C40 1.410(5)
C40 C50 1.548(5)
C42 C43 1.514(5)
C42 C44 1.555(5)
C42 C45 1.529(5)
C43 H43A 0.9600
C43 H43B 0.9600
C43 H43C 0.9600
C44 H44A 0.9600
C44 H44B 0.9600
C44 H44C 0.9600
C45 H45A 0.9600
C45 H45B 0.9600
C45 H45C 0.9600
C46 C47 1.536(5)
C46 C48 1.517(5)
C46 C49 1.521(5)
C47 H47A 0.9600
C47 H47B 0.9600
C47 H47C 0.9600
C48 H48A 0.9600
C48 H48B 0.9600
C48 H48C 0.9600
C49 H49A 0.9600
C49 H49B 0.9600
C49 H49C 0.9600
C50 C51 1.543(5)
C50 C52 1.540(5)
C50 C53 1.529(5)
C51 H51A 0.9600
C51 H51B 0.9600
C51 H51C 0.9600
C52 H52A 0.9600
C52 H52B 0.9600
C52 H52C 0.9600
C53 H53A 0.9600
C53 H53B 0.9600
C53 H53C 0.9600
I5 C57 2.067(4)
I6 C61 2.054(4)
O5 C54 1.400(4)
O5 C57 1.355(4)
O6 C58 1.403(4)
O6 C61 1.367(4)
C54 C55 1.356(5)
C54 B3 1.543(5)
C55 H55 0.9300
C55 C56 1.419(5)
C56 H56 0.9300
C56 C57 1.338(5)
C58 C59 1.365(5)
C58 B3 1.538(5)
C59 H59 0.9300
C59 C60 1.426(5)
C60 H60 0.9300
C60 C61 1.347(5)
C62 C63 1.437(5)
C62 C67 1.406(5)
C62 B3 1.584(5)
C63 C64 1.388(5)
C63 C68 1.559(5)
C64 H64 0.9300
C64 C65 1.391(5)
C65 C66 1.378(5)
C65 C72 1.535(5)
C66 H66 0.9300
C66 C67 1.412(5)
C67 C76 1.552(5)
C68 C69 1.535(5)
C68 C70 1.532(5)
C68 C71 1.544(5)
C69 H69A 0.9600
C69 H69B 0.9600
C69 H69C 0.9600
C70 H70A 0.9600
C70 H70B 0.9600
C70 H70C 0.9600
C71 H71A 0.9600
C71 H71B 0.9600
C71 H71C 0.9600
C72 C73 1.531(5)
C72 C74 1.519(5)
C72 C75 1.542(5)
C73 H73A 0.9600
C73 H73B 0.9600
C73 H73C 0.9600
C74 H74A 0.9600
C74 H74B 0.9600
C74 H74C 0.9600
C75 H75A 0.9600
C75 H75B 0.9600
C75 H75C 0.9600
C76 C77 1.536(5)
C76 C78 1.537(5)
C76 C79 1.534(5)
C77 H77A 0.9600
C77 H77B 0.9600
C77 H77C 0.9600
C78 H78A 0.9600
C78 H78B 0.9600
C78 H78C 0.9600
C79 H79A 0.9600
C79 H79B 0.9600
C79 H79C 0.9600
